data_7235162
loop_
_publ_author_name
'Bin Chen'
'Han Zhang'
'Wenwen Luo'
'Han Nie'
'Rongrong Hu'
'Anjun Qin'
'Zujin Zhao'
'Ben Zhong Tang'

_publ_section_title
;
 Oxidation-enhanced emission: exploring novel AIEgens from
 thieno[3,2-b]thiophene S,S-dioxide
;
_journal_name_full 'Journal of Materials Chemistry C'
_journal_page_first 960
_journal_page_last 968
_journal_paper_doi 10.1039/C6TC05116B
_journal_volume 5
_journal_year 2017
_chemical_formula_moiety 'C34 H28 S2'
_chemical_formula_sum 'C34 H28 S2'
_chemical_formula_weight 500.68
_space_group_IT_number 2
_space_group_name_Hall '-P 1'
_space_group_name_H-M_alt 'P -1'
_symmetry_cell_setting triclinic
_symmetry_space_group_name_Hall '-P 1'
_symmetry_space_group_name_H-M 'P -1'
_atom_sites_solution_hydrogens geom
_atom_sites_solution_primary direct
_atom_sites_solution_secondary difmap
_cell_angle_alpha 97.617(2)
_cell_angle_beta 101.071(2)
_cell_angle_gamma 105.401(2)
_cell_formula_units_Z 2
_cell_length_a 9.5645(5)
_cell_length_b 11.4510(6)
_cell_length_c 12.9056(8)
_cell_measurement_reflns_used 3713
_cell_measurement_temperature 173(2)
_cell_measurement_theta_max 25.32
_cell_measurement_theta_min 2.87
_cell_volume 1311.94(13)
_computing_structure_refinement 'SHELXL-97 (Sheldrick, 2008)'
_computing_structure_solution 'SHELXS-97 (Sheldrick, 2008)'
_diffrn_ambient_temperature 173(2)
_diffrn_measured_fraction_theta_full 0.986
_diffrn_measured_fraction_theta_max 0.986
_diffrn_measurement_device_type 'PHOTON100 CMOS detector'
_diffrn_measurement_method 'omega scan'
_diffrn_radiation_monochromator 'TRIUMPH curved crystal monochromator'
_diffrn_radiation_source 'fine-focus sealed tube'
_diffrn_radiation_type MoK\a
_diffrn_radiation_wavelength 0.71073
_diffrn_reflns_av_R_equivalents 0.0748
_diffrn_reflns_av_sigmaI/netI 0.0861
_diffrn_reflns_limit_h_max 11
_diffrn_reflns_limit_h_min -11
_diffrn_reflns_limit_k_max 13
_diffrn_reflns_limit_k_min -13
_diffrn_reflns_limit_l_max 15
_diffrn_reflns_limit_l_min -15
_diffrn_reflns_number 12723
_diffrn_reflns_theta_full 25.38
_diffrn_reflns_theta_max 25.38
_diffrn_reflns_theta_min 3.10
_exptl_absorpt_coefficient_mu 0.224
_exptl_absorpt_correction_T_max 0.7452
_exptl_absorpt_correction_T_min 0.6745
_exptl_absorpt_correction_type multi-scan
_exptl_absorpt_process_details 'SADABS (Bruker, 2014)'
_exptl_crystal_density_diffrn 1.267
_exptl_crystal_density_method 'not measured'
_exptl_crystal_description block
_exptl_crystal_F_000 528
_exptl_crystal_size_max 0.24
_exptl_crystal_size_mid 0.16
_exptl_crystal_size_min 0.13
_refine_diff_density_max 0.317
_refine_diff_density_min -0.272
_refine_diff_density_rms 0.063
_refine_ls_extinction_method none
_refine_ls_goodness_of_fit_ref 1.040
_refine_ls_hydrogen_treatment constr
_refine_ls_matrix_type full
_refine_ls_number_parameters 474
_refine_ls_number_reflns 4762
_refine_ls_number_restraints 2601
_refine_ls_restrained_S_all 0.880
_refine_ls_R_factor_all 0.1126
_refine_ls_R_factor_gt 0.0595
_refine_ls_shift/su_max 0.001
_refine_ls_shift/su_mean 0.000
_refine_ls_structure_factor_coef Fsqd
_refine_ls_weighting_details 'calc w=1/[\s^2^(Fo^2^)+(0.0315P)^2^+1.6995P] where P=(Fo^2^+2Fc^2^)/3'
_refine_ls_weighting_scheme calc
_refine_ls_wR_factor_gt 0.1069
_refine_ls_wR_factor_ref 0.1276
_reflns_number_gt 3121
_reflns_number_total 4762
_reflns_threshold_expression >2sigma(I)
_cod_data_source_file J-Mater-Chem-C-2017-5-960.cif
_cod_data_source_block 4
_cod_depositor_comments
;
The following automatic conversions were performed:

data item '_symmetry_cell_setting' value 'Triclinic' was changed to
'triclinic' in accordance with the built-in table derived from the
CIF Core dictionary named 'cif_core.dic' version 2.4.5 last updated
on 2014-11-21.

Automatic conversion script
Id: cif_fix_values 6909 2019-04-08 15:41:33Z antanas 
;
_cod_original_sg_symbol_Hall '-P 1   '
_cod_original_sg_symbol_H-M 'P-1   '
_cod_database_code 7235162

loop_
_symmetry_equiv_pos_as_xyz
'x, y, z'
'-x, -y, -z'

loop_
_atom_site_label
_atom_site_type_symbol
_atom_site_fract_x
_atom_site_fract_y
_atom_site_fract_z
_atom_site_U_iso_or_equiv
_atom_site_adp_type
_atom_site_occupancy
_atom_site_symmetry_multiplicity
_atom_site_calc_flag
_atom_site_refinement_flags
_atom_site_disorder_assembly
_atom_site_disorder_group
S1 S 0.13328(8) 0.18805(6) 0.40886(6) 0.02210(19) Uani 0.9535(10) 1 d PDU A 1
C1 C 0.2719(3) 0.2335(3) 0.5296(2) 0.0210(6) Uani 0.9535(10) 1 d PDU A 1
C2 C 0.3140(3) 0.3591(3) 0.5675(2) 0.0205(6) Uani 0.9535(10) 1 d PDU A 1
C3 C 0.2358(3) 0.4171(2) 0.4952(2) 0.0208(6) Uani 0.9535(10) 1 d PDU A 1
C4 C 0.1334(3) 0.3391(2) 0.4069(2) 0.0202(6) Uani 0.9535(10) 1 d PDU A 1
C5 C 0.0555(3) 0.3983(2) 0.3346(2) 0.0202(6) Uani 0.9535(10) 1 d PDU A 1
C6 C 0.1077(3) 0.5241(2) 0.3704(2) 0.0212(6) Uani 0.9535(10) 1 d PDU A 1
S2 S 0.24042(8) 0.56848(6) 0.49258(6) 0.0234(2) Uani 0.9535(10) 1 d PDU A 1
C7 C 0.3339(3) 0.1397(3) 0.5715(2) 0.0224(6) Uani 0.9535(10) 1 d PU A 1
C8 C 0.4892(3) 0.1646(3) 0.6062(2) 0.0251(7) Uani 0.9535(10) 1 d PU A 1
H8 H 0.5539 0.2418 0.6020 0.030 Uiso 0.9535(10) 1 calc PR A 1
C9 C 0.5480(3) 0.0774(3) 0.6463(3) 0.0277(7) Uani 0.9535(10) 1 d PU A 1
H9 H 0.6533 0.0955 0.6693 0.033 Uiso 0.9535(10) 1 calc PR A 1
C10 C 0.4563(3) -0.0369(3) 0.6538(3) 0.0256(7) Uani 0.9535(10) 1 d PU A 1
C11 C 0.3030(3) -0.0617(3) 0.6178(3) 0.0272(7) Uani 0.9535(10) 1 d PU A 1
H11 H 0.2384 -0.1391 0.6217 0.033 Uiso 0.9535(10) 1 calc PR A 1
C12 C 0.2428(3) 0.0243(3) 0.5764(3) 0.0250(6) Uani 0.9535(10) 1 d PU A 1
H12 H 0.1377 0.0045 0.5510 0.030 Uiso 0.9535(10) 1 calc PR A 1
C13 C 0.5219(4) -0.1309(3) 0.6985(3) 0.0379(9) Uani 0.9535(10) 1 d PU A 1
H13A H 0.4460 -0.1896 0.7228 0.057 Uiso 0.9535(10) 1 calc PR A 1
H13B H 0.6072 -0.0889 0.7595 0.057 Uiso 0.9535(10) 1 calc PR A 1
H13C H 0.5552 -0.1753 0.6424 0.057 Uiso 0.9535(10) 1 calc PR A 1
C14 C 0.4218(3) 0.4261(2) 0.6701(2) 0.0203(6) Uani 0.9535(10) 1 d PU A 1
C15 C 0.5252(3) 0.5393(3) 0.6740(3) 0.0233(6) Uani 0.9535(10) 1 d PU A 1
H15 H 0.5254 0.5736 0.6109 0.028 Uiso 0.9535(10) 1 calc PR A 1
C16 C 0.6278(3) 0.6021(3) 0.7694(3) 0.0269(7) Uani 0.9535(10) 1 d PU A 1
H16 H 0.6969 0.6793 0.7704 0.032 Uiso 0.9535(10) 1 calc PR A 1
C17 C 0.6323(3) 0.5553(3) 0.8634(3) 0.0266(7) Uani 0.9535(10) 1 d PU A 1
C18 C 0.5270(3) 0.4431(3) 0.8589(3) 0.0278(7) Uani 0.9535(10) 1 d PU A 1
H18 H 0.5269 0.4088 0.9220 0.033 Uiso 0.9535(10) 1 calc PR A 1
C19 C 0.4226(3) 0.3807(3) 0.7648(3) 0.0252(6) Uani 0.9535(10) 1 d PU A 1
H19 H 0.3503 0.3055 0.7647 0.030 Uiso 0.9535(10) 1 calc PR A 1
C20 C 0.7468(4) 0.6225(3) 0.9656(3) 0.0444(10) Uani 0.9535(10) 1 d PU A 1
H20A H 0.8437 0.6556 0.9490 0.067 Uiso 0.9535(10) 1 calc PR A 1
H20B H 0.7549 0.5652 1.0149 0.067 Uiso 0.9535(10) 1 calc PR A 1
H20C H 0.7164 0.6904 0.9995 0.067 Uiso 0.9535(10) 1 calc PR A 1
C21 C -0.0669(3) 0.3339(3) 0.2387(2) 0.0220(6) Uani 0.9535(10) 1 d PU A 1
C22 C -0.1888(3) 0.3789(3) 0.2095(3) 0.0260(6) Uani 0.9535(10) 1 d PU A 1
H22 H -0.1925 0.4520 0.2519 0.031 Uiso 0.9535(10) 1 calc PR A 1
C23 C -0.3033(4) 0.3190(3) 0.1204(3) 0.0291(7) Uani 0.9535(10) 1 d PU A 1
H23 H -0.3833 0.3528 0.1021 0.035 Uiso 0.9535(10) 1 calc PR A 1
C24 C -0.3051(4) 0.2100(3) 0.0563(3) 0.0305(7) Uani 0.9535(10) 1 d PU A 1
C25 C -0.1869(4) 0.1632(3) 0.0878(3) 0.0306(7) Uani 0.9535(10) 1 d PU A 1
H25 H -0.1862 0.0877 0.0475 0.037 Uiso 0.9535(10) 1 calc PR A 1
C26 C -0.0698(3) 0.2236(3) 0.1764(2) 0.0272(6) Uani 0.9535(10) 1 d PU A 1
H26 H 0.0096 0.1892 0.1950 0.033 Uiso 0.9535(10) 1 calc PR A 1
C27 C -0.4277(4) 0.1488(3) -0.0428(3) 0.0474(10) Uani 0.9535(10) 1 d PU A 1
H27A H -0.5241 0.1485 -0.0271 0.071 Uiso 0.9535(10) 1 calc PR A 1
H27B H -0.4276 0.0636 -0.0651 0.071 Uiso 0.9535(10) 1 calc PR A 1
H27C H -0.4117 0.1943 -0.1008 0.071 Uiso 0.9535(10) 1 calc PR A 1
C28 C 0.0794(3) 0.6232(2) 0.3141(2) 0.0217(6) Uani 0.9535(10) 1 d PU A 1
C29 C 0.0376(3) 0.7190(3) 0.3637(3) 0.0261(7) Uani 0.9535(10) 1 d PU A 1
H29 H 0.0249 0.7213 0.4351 0.031 Uiso 0.9535(10) 1 calc PR A 1
C30 C 0.0139(3) 0.8120(3) 0.3095(3) 0.0283(7) Uani 0.9535(10) 1 d PU A 1
H30 H -0.0170 0.8761 0.3440 0.034 Uiso 0.9535(10) 1 calc PR A 1
C31 C 0.0344(3) 0.8126(3) 0.2070(3) 0.0273(7) Uani 0.9535(10) 1 d PU A 1
C32 C 0.0797(3) 0.7178(3) 0.1583(3) 0.0283(7) Uani 0.9535(10) 1 d PU A 1
H32 H 0.0952 0.7170 0.0877 0.034 Uiso 0.9535(10) 1 calc PR A 1
C33 C 0.1023(3) 0.6253(3) 0.2109(2) 0.0261(6) Uani 0.9535(10) 1 d PU A 1
H33 H 0.1340 0.5617 0.1764 0.031 Uiso 0.9535(10) 1 calc PR A 1
C34 C 0.0100(4) 0.9151(3) 0.1493(3) 0.0432(9) Uani 0.9535(10) 1 d PU A 1
H34A H -0.0736 0.9402 0.1684 0.065 Uiso 0.9535(10) 1 calc PR A 1
H34B H -0.0128 0.8855 0.0714 0.065 Uiso 0.9535(10) 1 calc PR A 1
H34C H 0.1005 0.9860 0.1710 0.065 Uiso 0.9535(10) 1 calc PR A 1
S1' S 0.0633(14) 0.1931(11) 0.3354(11) 0.0229(15) Uiso 0.0465(10) 1 d PDU A 2
C1' C 0.0062(16) 0.3081(17) 0.2812(13) 0.0245(16) Uiso 0.0465(10) 1 d PDU A 2
C2' C 0.0736(17) 0.4251(17) 0.3363(14) 0.0235(14) Uiso 0.0465(10) 1 d PDU A 2
C3' C 0.1784(15) 0.4150(15) 0.4287(12) 0.0221(15) Uiso 0.0465(10) 1 d PDU A 2
C4' C 0.1895(15) 0.3009(15) 0.4421(12) 0.0222(16) Uiso 0.0465(10) 1 d PDU A 2
C5' C 0.2960(19) 0.2992(19) 0.5370(14) 0.0222(15) Uiso 0.0465(10) 1 d PDU A 2
C6' C 0.3624(19) 0.4195(18) 0.5883(14) 0.0225(16) Uiso 0.0465(10) 1 d PDU A 2
S2' S 0.2979(15) 0.5297(12) 0.5309(11) 0.0229(15) Uiso 0.0465(10) 1 d PDU A 2
C7' C -0.1128(19) 0.2574(17) 0.1838(15) 0.0268(17) Uiso 0.0465(10) 1 d PDU A 2
C8' C -0.233(3) 0.308(3) 0.175(3) 0.0271(17) Uiso 0.0465(10) 1 d PDU A 2
H8'A H -0.2330 0.3714 0.2306 0.033 Uiso 0.0465(10) 1 calc PR A 2
C9' C -0.351(4) 0.266(4) 0.086(3) 0.0281(18) Uiso 0.0465(10) 1 d PDU A 2
H9'A H -0.4289 0.3029 0.0835 0.034 Uiso 0.0465(10) 1 calc PR A 2
C10' C -0.365(4) 0.178(3) 0.002(3) 0.030(2) Uiso 0.0465(10) 1 d PDU A 2
C11' C -0.249(4) 0.132(4) 0.014(3) 0.030(2) Uiso 0.0465(10) 1 d PDU A 2
H11A H -0.2516 0.0686 -0.0425 0.036 Uiso 0.0465(10) 1 calc PR A 2
C12' C -0.125(4) 0.169(3) 0.100(3) 0.0274(18) Uiso 0.0465(10) 1 d PDU A 2
H12A H -0.0477 0.1306 0.1005 0.033 Uiso 0.0465(10) 1 calc PR A 2
C13' C -0.496(4) 0.136(4) -0.093(3) 0.037(6) Uiso 0.0465(10) 1 d PDU A 2
H13D H -0.5650 0.1846 -0.0843 0.055 Uiso 0.0465(10) 1 calc PR A 2
H13E H -0.5482 0.0483 -0.0987 0.055 Uiso 0.0465(10) 1 calc PR A 2
H13F H -0.4616 0.1476 -0.1588 0.055 Uiso 0.0465(10) 1 calc PR A 2
C14' C 0.0541(17) 0.5424(18) 0.3108(17) 0.0242(14) Uiso 0.0465(10) 1 d PDU A 2
C15' C 0.030(4) 0.633(3) 0.376(3) 0.0250(17) Uiso 0.0465(10) 1 d PDU A 2
H15A H 0.0241 0.6252 0.4477 0.030 Uiso 0.0465(10) 1 calc PR A 2
C16' C 0.015(4) 0.737(3) 0.337(3) 0.0257(17) Uiso 0.0465(10) 1 d PDU A 2
H16A H -0.0023 0.7989 0.3858 0.031 Uiso 0.0465(10) 1 calc PR A 2
C17' C 0.021(3) 0.761(3) 0.239(3) 0.0269(18) Uiso 0.0465(10) 1 d PDU A 2
C18' C 0.044(5) 0.669(3) 0.175(3) 0.0264(18) Uiso 0.0465(10) 1 d PDU A 2
H18A H 0.0496 0.6774 0.1039 0.032 Uiso 0.0465(10) 1 calc PR A 2
C19' C 0.061(4) 0.562(3) 0.207(3) 0.0249(15) Uiso 0.0465(10) 1 d PDU A 2
H19A H 0.0778 0.5014 0.1573 0.030 Uiso 0.0465(10) 1 calc PR A 2
C20' C 0.003(4) 0.876(4) 0.202(4) 0.031(4) Uiso 0.0465(10) 1 d PDU A 2
H20D H -0.0152 0.9295 0.2609 0.047 Uiso 0.0465(10) 1 calc PR A 2
H20E H -0.0819 0.8539 0.1399 0.047 Uiso 0.0465(10) 1 calc PR A 2
H20F H 0.0940 0.9193 0.1827 0.047 Uiso 0.0465(10) 1 calc PR A 2
C21' C 0.332(2) 0.190(2) 0.5698(15) 0.0237(14) Uiso 0.0465(10) 1 d PDU A 2
C22' C 0.478(4) 0.203(3) 0.622(4) 0.0239(15) Uiso 0.0465(10) 1 d PDU A 2
H22A H 0.5522 0.2804 0.6367 0.029 Uiso 0.0465(10) 1 calc PR A 2
C23' C 0.516(5) 0.103(4) 0.654(4) 0.0261(18) Uiso 0.0465(10) 1 d PDU A 2
H23A H 0.6169 0.1162 0.6898 0.031 Uiso 0.0465(10) 1 calc PR A 2
C24' C 0.422(4) -0.012(4) 0.639(3) 0.0261(18) Uiso 0.0465(10) 1 d PDU A 2
C25' C 0.282(5) -0.020(3) 0.588(4) 0.0252(18) Uiso 0.0465(10) 1 d PDU A 2
H25A H 0.2094 -0.0981 0.5739 0.030 Uiso 0.0465(10) 1 calc PR A 2
C26' C 0.235(4) 0.076(3) 0.553(3) 0.0249(16) Uiso 0.0465(10) 1 d PDU A 2
H26A H 0.1338 0.0612 0.5171 0.030 Uiso 0.0465(10) 1 calc PR A 2
C27' C 0.469(5) -0.117(4) 0.675(4) 0.029(4) Uiso 0.0465(10) 1 d PDU A 2
H27D H 0.3816 -0.1911 0.6571 0.043 Uiso 0.0465(10) 1 calc PR A 2
H27E H 0.5107 -0.0968 0.7524 0.043 Uiso 0.0465(10) 1 calc PR A 2
H27F H 0.5439 -0.1334 0.6375 0.043 Uiso 0.0465(10) 1 calc PR A 2
C28' C 0.474(2) 0.473(2) 0.6885(16) 0.0242(16) Uiso 0.0465(10) 1 d PDU A 2
C29' C 0.582(4) 0.584(3) 0.709(3) 0.0252(18) Uiso 0.0465(10) 1 d PDU A 2
H29A H 0.5876 0.6324 0.6545 0.030 Uiso 0.0465(10) 1 calc PR A 2
C30' C 0.682(4) 0.627(4) 0.807(3) 0.0259(19) Uiso 0.0465(10) 1 d PDU A 2
H30A H 0.7547 0.7046 0.8171 0.031 Uiso 0.0465(10) 1 calc PR A 2
C31' C 0.687(4) 0.569(4) 0.891(3) 0.0267(19) Uiso 0.0465(10) 1 d PDU A 2
C32' C 0.580(4) 0.460(4) 0.869(3) 0.0257(18) Uiso 0.0465(10) 1 d PDU A 2
H32A H 0.5769 0.4133 0.9242 0.031 Uiso 0.0465(10) 1 calc PR A 2
C33' C 0.476(4) 0.410(4) 0.774(3) 0.0248(17) Uiso 0.0465(10) 1 d PDU A 2
H33A H 0.4038 0.3320 0.7657 0.030 Uiso 0.0465(10) 1 calc PR A 2
C34' C 0.799(4) 0.619(5) 0.997(3) 0.031(5) Uiso 0.0465(10) 1 d PDU A 2
H34D H 0.8659 0.6991 0.9946 0.046 Uiso 0.0465(10) 1 calc PR A 2
H34E H 0.8575 0.5613 1.0102 0.046 Uiso 0.0465(10) 1 calc PR A 2
H34F H 0.7471 0.6277 1.0543 0.046 Uiso 0.0465(10) 1 calc PR A 2

loop_
_atom_site_aniso_label
_atom_site_aniso_U_11
_atom_site_aniso_U_22
_atom_site_aniso_U_33
_atom_site_aniso_U_23
_atom_site_aniso_U_13
_atom_site_aniso_U_12
S1 0.0222(4) 0.0189(4) 0.0243(4) 0.0051(3) 0.0024(3) 0.0064(3)
C1 0.0187(12) 0.0230(12) 0.0209(13) 0.0051(11) 0.0036(11) 0.0058(10)
C2 0.0194(12) 0.0230(12) 0.0208(13) 0.0079(11) 0.0076(11) 0.0056(10)
C3 0.0226(12) 0.0203(12) 0.0208(13) 0.0067(11) 0.0058(11) 0.0067(10)
C4 0.0192(12) 0.0199(12) 0.0234(13) 0.0064(11) 0.0069(11) 0.0069(10)
C5 0.0207(12) 0.0227(12) 0.0203(13) 0.0054(10) 0.0073(10) 0.0091(10)
C6 0.0211(12) 0.0218(12) 0.0223(13) 0.0054(11) 0.0066(11) 0.0075(10)
S2 0.0269(4) 0.0189(4) 0.0231(4) 0.0053(3) 0.0028(3) 0.0064(3)
C7 0.0257(13) 0.0214(13) 0.0217(14) 0.0056(11) 0.0056(11) 0.0092(11)
C8 0.0227(13) 0.0253(14) 0.0256(15) 0.0037(12) 0.0067(12) 0.0042(11)
C9 0.0203(14) 0.0310(14) 0.0324(15) 0.0051(13) 0.0040(12) 0.0110(11)
C10 0.0288(14) 0.0246(14) 0.0249(15) 0.0034(12) 0.0055(12) 0.0116(12)
C11 0.0272(14) 0.0228(14) 0.0320(16) 0.0083(12) 0.0073(13) 0.0064(12)
C12 0.0231(13) 0.0239(13) 0.0286(15) 0.0073(12) 0.0067(12) 0.0065(11)
C13 0.0368(19) 0.0353(18) 0.045(2) 0.0122(16) 0.0046(17) 0.0176(15)
C14 0.0200(12) 0.0221(12) 0.0222(13) 0.0058(11) 0.0064(11) 0.0102(10)
C15 0.0225(13) 0.0243(13) 0.0253(14) 0.0061(11) 0.0086(11) 0.0081(11)
C16 0.0243(14) 0.0244(14) 0.0315(16) 0.0023(12) 0.0088(13) 0.0062(12)
C17 0.0207(13) 0.0298(14) 0.0279(15) 0.0004(12) 0.0034(12) 0.0094(12)
C18 0.0292(14) 0.0303(14) 0.0252(15) 0.0089(12) 0.0049(13) 0.0104(13)
C19 0.0244(13) 0.0256(13) 0.0252(14) 0.0070(11) 0.0049(12) 0.0066(11)
C20 0.035(2) 0.052(2) 0.034(2) -0.0011(18) -0.0003(17) 0.0030(18)
C21 0.0234(12) 0.0236(12) 0.0216(13) 0.0086(11) 0.0077(11) 0.0077(10)
C22 0.0282(13) 0.0247(13) 0.0270(14) 0.0069(12) 0.0068(12) 0.0103(11)
C23 0.0297(14) 0.0292(14) 0.0293(15) 0.0104(13) 0.0047(13) 0.0095(12)
C24 0.0318(15) 0.0296(14) 0.0247(15) 0.0085(12) -0.0007(13) 0.0037(12)
C25 0.0387(15) 0.0242(13) 0.0265(15) 0.0029(12) 0.0054(13) 0.0082(12)
C26 0.0318(14) 0.0246(13) 0.0269(14) 0.0076(12) 0.0037(12) 0.0126(11)
C27 0.048(2) 0.0406(19) 0.041(2) 0.0070(17) -0.0122(18) 0.0083(17)
C28 0.0224(13) 0.0203(12) 0.0239(14) 0.0071(11) 0.0052(11) 0.0078(10)
C29 0.0281(14) 0.0239(14) 0.0260(15) 0.0045(12) 0.0055(12) 0.0080(11)
C30 0.0330(15) 0.0213(13) 0.0324(16) 0.0033(12) 0.0076(13) 0.0119(12)
C31 0.0284(14) 0.0221(14) 0.0282(16) 0.0064(12) 0.0003(13) 0.0061(12)
C32 0.0342(15) 0.0267(14) 0.0235(15) 0.0075(12) 0.0055(13) 0.0080(12)
C33 0.0286(14) 0.0239(13) 0.0280(15) 0.0053(12) 0.0076(12) 0.0108(12)
C34 0.058(2) 0.0300(18) 0.041(2) 0.0112(16) 0.0032(18) 0.0163(16)

loop_
_atom_type_symbol
_atom_type_description
_atom_type_scat_dispersion_real
_atom_type_scat_dispersion_imag
_atom_type_scat_source
C C 0.0033 0.0016 'International Tables Vol C Tables 4.2.6.8 and 6.1.1.4'
H H 0.0000 0.0000 'International Tables Vol C Tables 4.2.6.8 and 6.1.1.4'
S S 0.1246 0.1234 'International Tables Vol C Tables 4.2.6.8 and 6.1.1.4'

loop_
_geom_angle_atom_site_label_1
_geom_angle_atom_site_label_2
_geom_angle_atom_site_label_3
_geom_angle
_geom_angle_site_symmetry_1
_geom_angle_site_symmetry_3
C4 S1 C1 91.82(13) . .
C2 C1 C7 129.2(3) . .
C2 C1 S1 112.0(2) . .
C7 C1 S1 118.6(2) . .
C1 C2 C3 110.5(3) . .
C1 C2 C14 125.7(2) . .
C3 C2 C14 123.8(2) . .
C4 C3 C2 115.6(2) . .
C4 C3 S2 110.5(2) . .
C2 C3 S2 133.9(2) . .
C3 C4 C5 115.2(2) . .
C3 C4 S1 109.9(2) . .
C5 C4 S1 134.8(2) . .
C6 C5 C4 109.6(2) . .
C6 C5 C21 125.1(3) . .
C4 C5 C21 125.2(2) . .
C5 C6 C28 128.9(3) . .
C5 C6 S2 113.3(2) . .
C28 C6 S2 117.4(2) . .
C3 S2 C6 91.34(13) . .
C12 C7 C8 118.1(3) . .
C12 C7 C1 121.9(3) . .
C8 C7 C1 119.9(2) . .
C9 C8 C7 120.2(3) . .
C9 C8 H8 119.9 . .
C7 C8 H8 119.9 . .
C8 C9 C10 121.5(3) . .
C8 C9 H9 119.3 . .
C10 C9 H9 119.3 . .
C11 C10 C9 117.9(3) . .
C11 C10 C13 121.1(3) . .
C9 C10 C13 120.9(3) . .
C12 C11 C10 121.1(3) . .
C12 C11 H11 119.4 . .
C10 C11 H11 119.4 . .
C11 C12 C7 121.0(3) . .
C11 C12 H12 119.5 . .
C7 C12 H12 119.5 . .
C19 C14 C15 118.0(3) . .
C19 C14 C2 122.0(3) . .
C15 C14 C2 119.9(3) . .
C16 C15 C14 120.4(3) . .
C16 C15 H15 119.8 . .
C14 C15 H15 119.8 . .
C15 C16 C17 121.9(3) . .
C15 C16 H16 119.1 . .
C17 C16 H16 119.1 . .
C16 C17 C18 117.2(3) . .
C16 C17 C20 121.4(3) . .
C18 C17 C20 121.4(3) . .
C19 C18 C17 121.5(3) . .
C19 C18 H18 119.3 . .
C17 C18 H18 119.3 . .
C18 C19 C14 121.0(3) . .
C18 C19 H19 119.5 . .
C14 C19 H19 119.5 . .
C26 C21 C22 117.1(3) . .
C26 C21 C5 121.8(3) . .
C22 C21 C5 121.0(3) . .
C23 C22 C21 121.2(3) . .
C23 C22 H22 119.4 . .
C21 C22 H22 119.4 . .
C22 C23 C24 121.9(3) . .
C22 C23 H23 119.1 . .
C24 C23 H23 119.1 . .
C25 C24 C23 116.7(3) . .
C25 C24 C27 122.2(3) . .
C23 C24 C27 121.1(3) . .
C26 C25 C24 121.9(3) . .
C26 C25 H25 119.0 . .
C24 C25 H25 119.0 . .
C25 C26 C21 121.1(3) . .
C25 C26 H26 119.5 . .
C21 C26 H26 119.5 . .
C29 C28 C33 118.3(3) . .
C29 C28 C6 121.6(3) . .
C33 C28 C6 120.1(3) . .
C28 C29 C30 120.4(3) . .
C28 C29 H29 119.8 . .
C30 C29 H29 119.8 . .
C31 C30 C29 121.1(3) . .
C31 C30 H30 119.4 . .
C29 C30 H30 119.4 . .
C30 C31 C32 118.4(3) . .
C30 C31 C34 120.6(3) . .
C32 C31 C34 121.0(3) . .
C33 C32 C31 120.9(3) . .
C33 C32 H32 119.6 . .
C31 C32 H32 119.6 . .
C32 C33 C28 121.0(3) . .
C32 C33 H33 119.5 . .
C28 C33 H33 119.5 . .
C4' S1' C1' 91.1(8) . .
C2' C1' C7' 131.8(9) . .
C2' C1' S1' 116.5(10) . .
C7' C1' S1' 111.7(9) . .
C1' C2' C3' 105.4(11) . .
C1' C2' C14' 129.9(9) . .
C3' C2' C14' 124.7(11) . .
C4' C3' C2' 119.3(13) . .
C4' C3' S2' 111.9(11) . .
C2' C3' S2' 128.8(12) . .
C3' C4' C5' 115.6(13) . .
C3' C4' S1' 107.7(11) . .
C5' C4' S1' 136.6(12) . .
C6' C5' C4' 106.5(11) . .
C6' C5' C21' 126.5(9) . .
C4' C5' C21' 126.9(12) . .
C5' C6' C28' 131.2(10) . .
C5' C6' S2' 116.6(10) . .
C28' C6' S2' 112.1(10) . .
C3' S2' C6' 89.3(9) . .
C12' C7' C8' 115(2) . .
C12' C7' C1' 129.1(15) . .
C8' C7' C1' 115.9(13) . .
C9' C8' C7' 120(3) . .
C9' C8' H8'A 119.9 . .
C7' C8' H8'A 119.9 . .
C10' C9' C8' 126(3) . .
C10' C9' H9'A 117.0 . .
C8' C9' H9'A 117.0 . .
C9' C10' C11' 112(4) . .
C9' C10' C13' 123(2) . .
C11' C10' C13' 125(2) . .
C10' C11' C12' 126(3) . .
C10' C11' H11A 116.8 . .
C12' C11' H11A 116.8 . .
C7' C12' C11' 120(3) . .
C7' C12' H12A 119.8 . .
C11' C12' H12A 119.8 . .
C10' C13' H13D 109.5 . .
C10' C13' H13E 109.5 . .
H13D C13' H13E 109.5 . .
C10' C13' H13F 109.5 . .
H13D C13' H13F 109.5 . .
H13E C13' H13F 109.5 . .
C15' C14' C19' 116(2) . .
C15' C14' C2' 127.2(15) . .
C19' C14' C2' 116.8(13) . .
C14' C15' C16' 119(3) . .
C14' C15' H15A 120.6 . .
C16' C15' H15A 120.6 . .
C17' C16' C15' 128(3) . .
C17' C16' H16A 116.2 . .
C15' C16' H16A 116.2 . .
C16' C17' C18' 112(4) . .
C16' C17' C20' 125(2) . .
C18' C17' C20' 123(2) . .
C17' C18' C19' 124(3) . .
C17' C18' H18A 117.8 . .
C19' C18' H18A 117.8 . .
C18' C19' C14' 121(3) . .
C18' C19' H19A 119.4 . .
C14' C19' H19A 119.4 . .
C17' C20' H20D 109.5 . .
C17' C20' H20E 109.5 . .
H20D C20' H20E 109.5 . .
C17' C20' H20F 109.5 . .
H20D C20' H20F 109.5 . .
H20E C20' H20F 109.5 . .
C26' C21' C22' 116(2) . .
C26' C21' C5' 125.5(15) . .
C22' C21' C5' 119.0(14) . .
C23' C22' C21' 120(3) . .
C23' C22' H22A 119.8 . .
C21' C22' H22A 119.8 . .
C24' C23' C22' 125(3) . .
C24' C23' H23A 117.3 . .
C22' C23' H23A 117.3 . .
C25' C24' C23' 112(4) . .
C25' C24' C27' 124(2) . .
C23' C24' C27' 123(2) . .
C24' C25' C26' 126(3) . .
C24' C25' H25A 117.0 . .
C26' C25' H25A 117.0 . .
C21' C26' C25' 120(3) . .
C21' C26' H26A 119.8 . .
C25' C26' H26A 119.8 . .
C24' C27' H27D 109.5 . .
C24' C27' H27E 109.5 . .
H27D C27' H27E 109.5 . .
C24' C27' H27F 109.5 . .
H27D C27' H27F 109.5 . .
H27E C27' H27F 109.5 . .
C29' C28' C33' 115(2) . .
C29' C28' C6' 125.4(15) . .
C33' C28' C6' 119.7(14) . .
C28' C29' C30' 121(3) . .
C28' C29' H29A 119.7 . .
C30' C29' H29A 119.7 . .
C31' C30' C29' 126(3) . .
C31' C30' H30A 116.9 . .
C29' C30' H30A 116.9 . .
C30' C31' C32' 112(4) . .
C30' C31' C34' 124(2) . .
C32' C31' C34' 124(2) . .
C31' C32' C33' 126(3) . .
C31' C32' H32A 116.9 . .
C33' C32' H32A 116.9 . .
C32' C33' C28' 120(3) . .
C32' C33' H33A 119.9 . .
C28' C33' H33A 119.9 . .
C31' C34' H34D 109.5 . .
C31' C34' H34E 109.5 . .
H34D C34' H34E 109.5 . .
C31' C34' H34F 109.5 . .
H34D C34' H34F 109.5 . .
H34E C34' H34F 109.5 . .

loop_
_geom_bond_atom_site_label_1
_geom_bond_atom_site_label_2
_geom_bond_distance
_geom_bond_site_symmetry_2
S1 C4 1.733(3) .
S1 C1 1.755(3) .
C1 C2 1.378(4) .
C1 C7 1.473(4) .
C2 C3 1.426(4) .
C2 C14 1.480(4) .
C3 C4 1.376(4) .
C3 S2 1.727(3) .
C4 C5 1.433(4) .
C5 C6 1.374(4) .
C5 C21 1.479(4) .
C6 C28 1.482(4) .
C6 S2 1.741(3) .
C7 C12 1.393(4) .
C7 C8 1.405(4) .
C8 C9 1.381(4) .
C8 H8 0.9500 .
C9 C10 1.396(4) .
C9 H9 0.9500 .
C10 C11 1.389(4) .
C10 C13 1.506(4) .
C11 C12 1.382(4) .
C11 H11 0.9500 .
C12 H12 0.9500 .
C13 H13A 0.9800 .
C13 H13B 0.9800 .
C13 H13C 0.9800 .
C14 C19 1.389(4) .
C14 C15 1.395(4) .
C15 C16 1.386(4) .
C15 H15 0.9500 .
C16 C17 1.388(4) .
C16 H16 0.9500 .
C17 C18 1.393(4) .
C17 C20 1.503(4) .
C18 C19 1.382(4) .
C18 H18 0.9500 .
C19 H19 0.9500 .
C20 H20A 0.9800 .
C20 H20B 0.9800 .
C20 H20C 0.9800 .
C21 C26 1.395(4) .
C21 C22 1.404(4) .
C22 C23 1.378(4) .
C22 H22 0.9500 .
C23 C24 1.398(4) .
C23 H23 0.9500 .
C24 C25 1.390(4) .
C24 C27 1.500(4) .
C25 C26 1.388(4) .
C25 H25 0.9500 .
C26 H26 0.9500 .
C27 H27A 0.9800 .
C27 H27B 0.9800 .
C27 H27C 0.9800 .
C28 C29 1.385(4) .
C28 C33 1.393(4) .
C29 C30 1.393(4) .
C29 H29 0.9500 .
C30 C31 1.375(4) .
C30 H30 0.9500 .
C31 C32 1.392(4) .
C31 C34 1.515(4) .
C32 C33 1.373(4) .
C32 H32 0.9500 .
C33 H33 0.9500 .
C34 H34A 0.9800 .
C34 H34B 0.9800 .
C34 H34C 0.9800 .
S1' C4' 1.731(13) .
S1' C1' 1.733(13) .
C1' C2' 1.352(14) .
C1' C7' 1.456(12) .
C2' C3' 1.441(13) .
C2' C14' 1.475(12) .
C3' C4' 1.369(16) .
C3' S2' 1.714(13) .
C4' C5' 1.441(13) .
C5' C6' 1.368(14) .
C5' C21' 1.474(12) .
C6' C28' 1.449(13) .
C6' S2' 1.734(13) .
C7' C12' 1.34(3) .
C7' C8' 1.42(3) .
C8' C9' 1.372(9) .
C8' H8'A 0.9500 .
C9' C10' 1.34(3) .
C9' H9'A 0.9500 .
C10' C11' 1.34(3) .
C10' C13' 1.501(14) .
C11' C12' 1.392(18) .
C11' H11A 0.9500 .
C12' H12A 0.9500 .
C13' H13D 0.9800 .
C13' H13E 0.9800 .
C13' H13F 0.9800 .
C14' C15' 1.34(3) .
C14' C19' 1.40(3) .
C15' C16' 1.391(18) .
C15' H15A 0.9500 .
C16' C17' 1.34(3) .
C16' H16A 0.9500 .
C17' C18' 1.35(3) .
C17' C20' 1.495(14) .
C18' C19' 1.369(17) .
C18' H18A 0.9500 .
C19' H19A 0.9500 .
C20' H20D 0.9800 .
C20' H20E 0.9800 .
C20' H20F 0.9800 .
C21' C26' 1.35(3) .
C21' C22' 1.39(3) .
C22' C23' 1.370(18) .
C22' H22A 0.9500 .
C23' C24' 1.34(3) .
C23' H23A 0.9500 .
C24' C25' 1.34(3) .
C24' C27' 1.496(14) .
C25' C26' 1.385(18) .
C25' H25A 0.9500 .
C26' H26A 0.9500 .
C27' H27D 0.9800 .
C27' H27E 0.9800 .
C27' H27F 0.9800 .
C28' C29' 1.36(3) .
C28' C33' 1.39(3) .
C29' C30' 1.378(18) .
C29' H29A 0.9500 .
C30' C31' 1.34(3) .
C30' H30A 0.9500 .
C31' C32' 1.34(3) .
C31' C34' 1.498(14) .
C32' C33' 1.369(18) .
C32' H32A 0.9500 .
C33' H33A 0.9500 .
C34' H34D 0.9800 .
C34' H34E 0.9800 .
C34' H34F 0.9800 .
